data_7161056
loop_
_publ_author_name
'Chen, Kairong'
'Yang, Miao'
'Chen, Shuang'
'Gong, Yanchuan'
'Xu, Junnan'
'Ye, Meixiang'
'Zhang, Jie'
'Guo, Liang'

_publ_section_title
;
 Base-promoted intermolecular cyclization of substituted
 3-aryl-3-chloropropenals with tetrahydro-&#x3b2;-carboline: a method for
 the synthesis of indolizino[8,7-<i>b</i>]indole compounds.
;
_journal_issue 13
_journal_name_full 'Organic &amp; biomolecular chemistry'
_journal_page_first 2655
_journal_page_last 2659
_journal_paper_doi 10.1039/d6ob00015k
_journal_volume 24
_journal_year 2026
_chemical_formula_moiety 'C27 H21 Cl N2'
_chemical_formula_sum 'C27 H21 Cl N2'
_chemical_formula_weight 408.91
_chemical_melting_point 228.0(7)
_chemical_name_systematic 11-Benzyl-3-(4-chlorophenyl)-5,6-dihydroindolizino[8,7-b]indole
_space_group_crystal_system monoclinic
_space_group_IT_number 14
_space_group_name_Hall '-P 2ybc'
_space_group_name_H-M_alt 'P 1 21/c 1'
_atom_sites_solution_hydrogens geom
_atom_sites_solution_primary dual
_audit_creation_date 2025-05-28
_audit_creation_method
;
Olex2 1.3
(compiled 2020.11.12 svn.r5f609507 for OlexSys, GUI svn.r6408)
;
_audit_update_record
;
2025-10-30 deposited with the CCDC.	2026-03-10 downloaded from the CCDC.
;
_cell_angle_alpha 90
_cell_angle_beta 99.307(3)
_cell_angle_gamma 90
_cell_formula_units_Z 4
_cell_length_a 13.8440(6)
_cell_length_b 11.6532(5)
_cell_length_c 12.5453(6)
_cell_measurement_reflns_used 6412
_cell_measurement_temperature 173.0
_cell_measurement_theta_max 71.85
_cell_measurement_theta_min 3.23
_cell_volume 1997.25(16)
_computing_cell_refinement 'SAINT V8.38A (Bruker, 2018)'
_computing_data_reduction 'SAINT V8.38A (Bruker, 2018)'
_computing_molecular_graphics 'Olex2 1.3 (Dolomanov et al., 2009)'
_computing_publication_material 'Olex2 1.3 (Dolomanov et al., 2009)'
_computing_structure_refinement 'SHELXL 2019/2 (Sheldrick, 2015)'
_computing_structure_solution 'SHELXT 2014/5 (Sheldrick, 2014)'
_diffrn_ambient_temperature 298.0
_diffrn_measured_fraction_theta_full 0.991
_diffrn_measured_fraction_theta_max 0.987
_diffrn_measurement_device_type 'Bruker D8 Venture'
_diffrn_measurement_method '\f and \w scans'
_diffrn_radiation_type CuK\a
_diffrn_radiation_wavelength 1.54178
_diffrn_reflns_av_R_equivalents 0.0653
_diffrn_reflns_av_unetI/netI 0.0541
_diffrn_reflns_Laue_measured_fraction_full 0.991
_diffrn_reflns_Laue_measured_fraction_max 0.987
_diffrn_reflns_limit_h_max 17
_diffrn_reflns_limit_h_min -11
_diffrn_reflns_limit_k_max 14
_diffrn_reflns_limit_k_min -11
_diffrn_reflns_limit_l_max 12
_diffrn_reflns_limit_l_min -15
_diffrn_reflns_number 12277
_diffrn_reflns_point_group_measured_fraction_full 0.991
_diffrn_reflns_point_group_measured_fraction_max 0.987
_diffrn_reflns_theta_full 67.679
_diffrn_reflns_theta_max 72.182
_diffrn_reflns_theta_min 3.235
_diffrn_source_current 1.1
_diffrn_source_power 0.055
_diffrn_source_voltage 50.0
_diffrn_standards_number 0
_exptl_absorpt_coefficient_mu 1.808
_exptl_absorpt_correction_T_max 0.7536
_exptl_absorpt_correction_T_min 0.5668
_exptl_absorpt_correction_type multi-scan
_exptl_absorpt_process_details
;
SADABS-2016/2 (Bruker,2016/2) was used for absorption correction.
wR2(int) was 0.1077 before and 0.0711 after correction.
The Ratio of minimum to maximum transmission is 0.7521.
The \l/2 correction factor is Not present.
;
_exptl_crystal_colour 'clear light yellow'
_exptl_crystal_colour_lustre clear
_exptl_crystal_colour_modifier light
_exptl_crystal_colour_primary yellow
_exptl_crystal_density_diffrn 1.360
_exptl_crystal_F_000 856
_exptl_crystal_recrystallization_method 'Re-crystallisation from solvent: CHCl3'
_exptl_crystal_size_max 0.18
_exptl_crystal_size_mid 0.16
_exptl_crystal_size_min 0.14
_refine_diff_density_max 0.223
_refine_diff_density_min -0.433
_refine_diff_density_rms 0.051
_refine_ls_extinction_coef 0.0025(4)
_refine_ls_extinction_expression Fc^*^=kFc[1+0.001xFc^2^\l^3^/sin(2\q)]^-1/4^
_refine_ls_extinction_method 'SHELXL-2019/2 (Sheldrick 2019)'
_refine_ls_goodness_of_fit_ref 1.081
_refine_ls_hydrogen_treatment constr
_refine_ls_matrix_type full
_refine_ls_number_parameters 272
_refine_ls_number_reflns 3886
_refine_ls_number_restraints 0
_refine_ls_restrained_S_all 1.081
_refine_ls_R_factor_all 0.0634
_refine_ls_R_factor_gt 0.0505
_refine_ls_shift/su_max 0.000
_refine_ls_shift/su_mean 0.000
_refine_ls_structure_factor_coef Fsqd
_refine_ls_weighting_details 'w=1/[\s^2^(Fo^2^)+(0.0564P)^2^+0.9590P] where P=(Fo^2^+2Fc^2^)/3'
_refine_ls_weighting_scheme calc
_refine_ls_wR_factor_gt 0.1299
_refine_ls_wR_factor_ref 0.1381
_reflns_Friedel_coverage 0.000
_reflns_number_gt 3208
_reflns_number_total 3886
_reflns_threshold_expression 'I > 2\s(I)'
_cod_data_source_file d6ob00015k2.cif
_cod_data_source_block 11
_cod_depositor_comments
;
The following automatic conversions were performed:

data item '_chemical_melting_point' value '227.3-228.7' was changed
to '228.0(7)' -- the average value was taken and precision was
estimated.

Automatic conversion script
Id: cif_fix_values 8170 2020-07-09 18:12:32Z antanas 

 Adding full bibliography for 7161056--7161057.cif.
;
_cod_database_code 7161056
_shelx_shelxl_version_number 2019/2
_shelx_space_group_comment
;
The symmetry employed for this shelxl refinement is uniquely defined
by the following loop, which should always be used as a source of
symmetry information in preference to the above space-group names.
They are only intended as comments.
;
_shelx_estimated_absorpt_t_max 0.786
_shelx_estimated_absorpt_t_min 0.737
_olex2_refinement_description
;
1. Fixed Uiso
 At 1.2 times of:
  All C(H) groups, All C(H,H) groups
2.a Secondary CH2 refined with riding coordinates:
 C1(H1A,H1B), C15(H15A,H15B), C16(H16A,H16B)
2.b Aromatic/amide H refined with riding coordinates:
 C3(H3), C4(H4), C5(H5), C6(H6), C7(H7), C9(H9), C10(H10), C11(H11), C12(H12),
 C18(H18), C19(H19), C23(H23), C24(H24), C26(H26), C27(H27)
;
_olex2_submission_special_instructions 'No special instructions were received'

loop_
_space_group_symop_operation_xyz
'x, y, z'
'-x, y+1/2, -z+1/2'
'-x, -y, -z'
'x, -y-1/2, z-1/2'

loop_
_atom_site_label
_atom_site_type_symbol
_atom_site_fract_x
_atom_site_fract_y
_atom_site_fract_z
_atom_site_U_iso_or_equiv
_atom_site_adp_type
_atom_site_occupancy
_atom_site_site_symmetry_order
_atom_site_calc_flag
_atom_site_refinement_flags_posn
_atom_site_refinement_flags_adp
_atom_site_refinement_flags_occupancy
_atom_site_disorder_assembly
_atom_site_disorder_group
C1 C 0.16502(17) 0.23843(18) 0.39521(17) 0.0353(5) Uani 1 1 d . . . . .
H1A H 0.138864 0.214758 0.460777 0.042 Uiso 1 1 calc R U . . .
H1B H 0.209175 0.176833 0.377758 0.042 Uiso 1 1 calc R U . . .
C2 C 0.08070(17) 0.25008(19) 0.30260(17) 0.0361(5) Uani 1 1 d . . . . .
C3 C 0.07660(18) 0.3372(2) 0.22684(18) 0.0419(5) Uani 1 1 d . . . . .
H3 H 0.126911 0.393397 0.233837 0.050 Uiso 1 1 calc R U . . .
C4 C -0.0001(2) 0.3432(2) 0.1409(2) 0.0533(7) Uani 1 1 d . . . . .
H4 H -0.001687 0.403172 0.089281 0.064 Uiso 1 1 calc R U . . .
C5 C -0.0737(2) 0.2629(3) 0.1300(2) 0.0585(8) Uani 1 1 d . . . . .
H5 H -0.126221 0.267336 0.071258 0.070 Uiso 1 1 calc R U . . .
C6 C -0.0710(2) 0.1761(3) 0.2045(3) 0.0613(8) Uani 1 1 d . . . . .
H6 H -0.121620 0.120264 0.196912 0.074 Uiso 1 1 calc R U . . .
C7 C 0.0056(2) 0.1695(2) 0.2910(2) 0.0486(6) Uani 1 1 d . . . . .
H7 H 0.006601 0.109514 0.342445 0.058 Uiso 1 1 calc R U . . .
C8 C 0.19891(16) 0.42833(18) 0.48798(15) 0.0304(4) Uani 1 1 d . . . . .
C9 C 0.12495(16) 0.4329(2) 0.55138(16) 0.0361(5) Uani 1 1 d . . . . .
H9 H 0.079616 0.371738 0.551679 0.043 Uiso 1 1 calc R U . . .
C10 C 0.12026(18) 0.5298(2) 0.61371(17) 0.0404(5) Uani 1 1 d . . . . .
H10 H 0.070609 0.535357 0.657614 0.048 Uiso 1 1 calc R U . . .
C11 C 0.18675(17) 0.6199(2) 0.61370(16) 0.0382(5) Uani 1 1 d . . . . .
H11 H 0.181571 0.685103 0.657886 0.046 Uiso 1 1 calc R U . . .
C12 C 0.26024(16) 0.61625(19) 0.55055(15) 0.0327(5) Uani 1 1 d . . . . .
H12 H 0.304977 0.678130 0.550946 0.039 Uiso 1 1 calc R U . . .
C13 C 0.26701(15) 0.51883(18) 0.48591(14) 0.0291(4) Uani 1 1 d . . . . .
C14 C 0.33002(15) 0.48661(17) 0.41167(14) 0.0289(4) Uani 1 1 d . . . . .
C15 C 0.40720(16) 0.55114(18) 0.36723(16) 0.0331(5) Uani 1 1 d . . . . .
H15A H 0.444972 0.598324 0.425102 0.040 Uiso 1 1 calc R U . . .
H15B H 0.376150 0.603481 0.309534 0.040 Uiso 1 1 calc R U . . .
C16 C 0.47597(16) 0.47024(18) 0.32168(16) 0.0331(5) Uani 1 1 d . . . . .
H16A H 0.513980 0.514146 0.275063 0.040 Uiso 1 1 calc R U . . .
H16B H 0.522780 0.437228 0.381880 0.040 Uiso 1 1 calc R U . . .
C17 C 0.44884(15) 0.32113(18) 0.16931(15) 0.0305(4) Uani 1 1 d . . . . .
C18 C 0.38181(16) 0.23356(19) 0.14261(16) 0.0344(5) Uani 1 1 d . . . . .
H18 H 0.380799 0.181311 0.084311 0.041 Uiso 1 1 calc R U . . .
C19 C 0.31542(16) 0.23503(19) 0.21640(16) 0.0341(5) Uani 1 1 d . . . . .
H19 H 0.262127 0.183852 0.217198 0.041 Uiso 1 1 calc R U . . .
C20 C 0.34176(15) 0.32433(17) 0.28748(15) 0.0293(4) Uani 1 1 d . . . . .
C21 C 0.29975(15) 0.37998(17) 0.37158(14) 0.0285(4) Uani 1 1 d . . . . .
C22 C 0.52851(16) 0.35530(17) 0.11202(15) 0.0314(4) Uani 1 1 d . . . . .
C23 C 0.62026(16) 0.3918(2) 0.16316(16) 0.0352(5) Uani 1 1 d . . . . .
H23 H 0.633385 0.394530 0.239827 0.042 Uiso 1 1 calc R U . . .
C24 C 0.69271(18) 0.4240(2) 0.10514(18) 0.0398(5) Uani 1 1 d . . . . .
H24 H 0.754393 0.449915 0.141527 0.048 Uiso 1 1 calc R U . . .
C25 C 0.67430(19) 0.4181(2) -0.00702(18) 0.0401(5) Uani 1 1 d . . . . .
C26 C 0.58493(18) 0.3784(2) -0.06024(16) 0.0398(5) Uani 1 1 d . . . . .
H26 H 0.573357 0.372055 -0.136739 0.048 Uiso 1 1 calc R U . . .
C27 C 0.51307(17) 0.34822(18) -0.00130(16) 0.0353(5) Uani 1 1 d . . . . .
H27 H 0.451655 0.322002 -0.038118 0.042 Uiso 1 1 calc R U . . .
Cl1 Cl 0.76457(5) 0.45873(6) -0.08105(5) 0.0576(2) Uani 1 1 d . . . . .
N1 N 0.22146(13) 0.34303(15) 0.41871(13) 0.0309(4) Uani 1 1 d . . . . .
N2 N 0.42374(13) 0.37664(14) 0.25851(12) 0.0282(4) Uani 1 1 d . . . . .

loop_
_atom_site_aniso_label
_atom_site_aniso_U_11
_atom_site_aniso_U_22
_atom_site_aniso_U_33
_atom_site_aniso_U_23
_atom_site_aniso_U_13
_atom_site_aniso_U_12
C1 0.0414(12) 0.0237(10) 0.0412(10) 0.0035(8) 0.0078(9) -0.0042(9)
C2 0.0362(11) 0.0286(11) 0.0437(11) -0.0088(9) 0.0073(9) -0.0018(9)
C3 0.0433(13) 0.0353(13) 0.0446(11) -0.0033(9) 0.0000(9) 0.0012(10)
C4 0.0539(16) 0.0498(16) 0.0507(13) -0.0115(11) -0.0080(11) 0.0137(13)
C5 0.0424(14) 0.0672(19) 0.0598(15) -0.0300(14) -0.0098(12) 0.0123(13)
C6 0.0409(14) 0.0612(19) 0.0796(19) -0.0331(16) 0.0028(13) -0.0107(13)
C7 0.0469(14) 0.0412(14) 0.0588(14) -0.0143(11) 0.0118(11) -0.0112(11)
C8 0.0334(10) 0.0302(11) 0.0265(8) 0.0040(7) 0.0018(7) 0.0022(8)
C9 0.0333(11) 0.0381(12) 0.0366(10) 0.0081(8) 0.0050(8) 0.0011(9)
C10 0.0412(13) 0.0434(13) 0.0375(10) 0.0062(9) 0.0091(9) 0.0100(10)
C11 0.0444(13) 0.0376(12) 0.0322(10) -0.0011(8) 0.0055(9) 0.0098(10)
C12 0.0364(11) 0.0304(11) 0.0301(9) 0.0005(8) 0.0016(8) 0.0025(9)
C13 0.0354(11) 0.0267(10) 0.0239(8) 0.0029(7) 0.0007(7) 0.0029(8)
C14 0.0344(11) 0.0244(10) 0.0263(8) 0.0015(7) 0.0005(7) -0.0002(8)
C15 0.0418(12) 0.0268(10) 0.0306(9) -0.0042(7) 0.0053(8) -0.0075(9)
C16 0.0385(12) 0.0281(11) 0.0320(9) -0.0035(8) 0.0036(8) -0.0063(9)
C17 0.0345(11) 0.0266(10) 0.0287(9) -0.0013(7) -0.0005(7) 0.0053(8)
C18 0.0384(12) 0.0306(11) 0.0326(9) -0.0070(8) 0.0009(8) 0.0020(9)
C19 0.0353(11) 0.0278(11) 0.0375(10) -0.0037(8) 0.0011(8) -0.0018(9)
C20 0.0331(10) 0.0238(10) 0.0297(9) 0.0009(7) 0.0013(7) -0.0018(8)
C21 0.0317(10) 0.0266(10) 0.0261(8) 0.0025(7) 0.0017(7) -0.0024(8)
C22 0.0399(12) 0.0234(10) 0.0301(9) 0.0004(7) 0.0036(8) 0.0057(8)
C23 0.0386(12) 0.0360(12) 0.0303(9) -0.0004(8) 0.0035(8) 0.0020(9)
C24 0.0409(12) 0.0338(12) 0.0447(12) 0.0001(9) 0.0067(9) 0.0032(10)
C25 0.0507(14) 0.0295(11) 0.0420(11) 0.0057(9) 0.0134(10) 0.0106(10)
C26 0.0537(14) 0.0361(12) 0.0301(9) 0.0042(8) 0.0081(9) 0.0111(10)
C27 0.0437(12) 0.0298(11) 0.0311(9) -0.0014(8) 0.0019(8) 0.0073(9)
Cl1 0.0632(4) 0.0595(4) 0.0554(4) 0.0139(3) 0.0257(3) 0.0029(3)
N1 0.0332(9) 0.0273(9) 0.0314(8) 0.0015(6) 0.0024(6) -0.0035(7)
N2 0.0340(9) 0.0242(8) 0.0254(7) -0.0020(6) 0.0020(6) -0.0006(7)

loop_
_atom_type_symbol
_atom_type_description
_atom_type_scat_dispersion_real
_atom_type_scat_dispersion_imag
_atom_type_scat_source
C C 0.0181 0.0091 'International Tables Vol C Tables 4.2.6.8 and 6.1.1.4'
H H 0.0000 0.0000 'International Tables Vol C Tables 4.2.6.8 and 6.1.1.4'
Cl Cl 0.3639 0.7018 'International Tables Vol C Tables 4.2.6.8 and 6.1.1.4'
N N 0.0311 0.0180 'International Tables Vol C Tables 4.2.6.8 and 6.1.1.4'

loop_
_geom_angle_atom_site_label_1
_geom_angle_atom_site_label_2
_geom_angle_atom_site_label_3
_geom_angle
_geom_angle_site_symmetry_1
_geom_angle_site_symmetry_3
_geom_angle_publ_flag
H1A C1 H1B 107.7 . . ?
C2 C1 H1A 108.8 . . ?
C2 C1 H1B 108.8 . . ?
N1 C1 H1A 108.8 . . ?
N1 C1 H1B 108.8 . . ?
N1 C1 C2 113.78(17) . . ?
C3 C2 C1 122.2(2) . . ?
C3 C2 C7 118.4(2) . . ?
C7 C2 C1 119.4(2) . . ?
C2 C3 H3 119.6 . . ?
C2 C3 C4 120.8(2) . . ?
C4 C3 H3 119.6 . . ?
C3 C4 H4 119.9 . . ?
C5 C4 C3 120.2(3) . . ?
C5 C4 H4 119.9 . . ?
C4 C5 H5 120.1 . . ?
C6 C5 C4 119.8(2) . . ?
C6 C5 H5 120.1 . . ?
C5 C6 H6 119.8 . . ?
C5 C6 C7 120.3(3) . . ?
C7 C6 H6 119.8 . . ?
C2 C7 H7 119.8 . . ?
C6 C7 C2 120.4(3) . . ?
C6 C7 H7 119.8 . . ?
C9 C8 C13 122.2(2) . . ?
N1 C8 C9 130.1(2) . . ?
N1 C8 C13 107.67(18) . . ?
C8 C9 H9 121.3 . . ?
C10 C9 C8 117.4(2) . . ?
C10 C9 H9 121.3 . . ?
C9 C10 H10 119.2 . . ?
C9 C10 C11 121.6(2) . . ?
C11 C10 H10 119.2 . . ?
C10 C11 H11 119.3 . . ?
C12 C11 C10 121.4(2) . . ?
C12 C11 H11 119.3 . . ?
C11 C12 H12 120.7 . . ?
C11 C12 C13 118.5(2) . . ?
C13 C12 H12 120.7 . . ?
C8 C13 C14 107.16(17) . . ?
C12 C13 C8 118.90(19) . . ?
C12 C13 C14 133.9(2) . . ?
C13 C14 C15 131.65(18) . . ?
C21 C14 C13 107.07(18) . . ?
C21 C14 C15 120.86(18) . . ?
C14 C15 H15A 109.4 . . ?
C14 C15 H15B 109.4 . . ?
C14 C15 C16 111.11(17) . . ?
H15A C15 H15B 108.0 . . ?
C16 C15 H15A 109.4 . . ?
C16 C15 H15B 109.4 . . ?
C15 C16 H16A 109.1 . . ?
C15 C16 H16B 109.1 . . ?
H16A C16 H16B 107.9 . . ?
N2 C16 C15 112.39(18) . . ?
N2 C16 H16A 109.1 . . ?
N2 C16 H16B 109.1 . . ?
C18 C17 C22 127.60(18) . . ?
C18 C17 N2 107.10(18) . . ?
N2 C17 C22 125.21(18) . . ?
C17 C18 H18 125.8 . . ?
C17 C18 C19 108.41(18) . . ?
C19 C18 H18 125.8 . . ?
C18 C19 H19 126.2 . . ?
C20 C19 C18 107.58(19) . . ?
C20 C19 H19 126.2 . . ?
C19 C20 C21 135.9(2) . . ?
C19 C20 N2 107.68(18) . . ?
N2 C20 C21 116.03(17) . . ?
C14 C21 C20 122.56(19) . . ?
C14 C21 N1 109.68(18) . . ?
N1 C21 C20 127.60(18) . . ?
C23 C22 C17 124.00(18) . . ?
C23 C22 C27 117.5(2) . . ?
C27 C22 C17 118.47(19) . . ?
C22 C23 H23 119.2 . . ?
C24 C23 C22 121.67(19) . . ?
C24 C23 H23 119.2 . . ?
C23 C24 H24 120.4 . . ?
C23 C24 C25 119.3(2) . . ?
C25 C24 H24 120.4 . . ?
C24 C25 Cl1 119.8(2) . . ?
C26 C25 C24 120.5(2) . . ?
C26 C25 Cl1 119.73(17) . . ?
C25 C26 H26 120.3 . . ?
C27 C26 C25 119.5(2) . . ?
C27 C26 H26 120.3 . . ?
C22 C27 H27 119.2 . . ?
C26 C27 C22 121.5(2) . . ?
C26 C27 H27 119.2 . . ?
C8 N1 C1 124.05(18) . . ?
C21 N1 C1 127.37(18) . . ?
C21 N1 C8 108.39(17) . . ?
C17 N2 C16 128.12(18) . . ?
C17 N2 C20 109.22(16) . . ?
C20 N2 C16 122.51(16) . . ?

loop_
_geom_bond_atom_site_label_1
_geom_bond_atom_site_label_2
_geom_bond_distance
_geom_bond_site_symmetry_2
_geom_bond_publ_flag
C1 H1A 0.9900 . ?
C1 H1B 0.9900 . ?
C1 C2 1.514(3) . ?
C1 N1 1.452(3) . ?
C2 C3 1.385(3) . ?
C2 C7 1.391(3) . ?
C3 H3 0.9500 . ?
C3 C4 1.387(3) . ?
C4 H4 0.9500 . ?
C4 C5 1.375(4) . ?
C5 H5 0.9500 . ?
C5 C6 1.373(5) . ?
C6 H6 0.9500 . ?
C6 C7 1.390(4) . ?
C7 H7 0.9500 . ?
C8 C9 1.396(3) . ?
C8 C13 1.418(3) . ?
C8 N1 1.389(3) . ?
C9 H9 0.9500 . ?
C9 C10 1.381(3) . ?
C10 H10 0.9500 . ?
C10 C11 1.396(4) . ?
C11 H11 0.9500 . ?
C11 C12 1.388(3) . ?
C12 H12 0.9500 . ?
C12 C13 1.407(3) . ?
C13 C14 1.425(3) . ?
C14 C15 1.487(3) . ?
C14 C21 1.380(3) . ?
C15 H15A 0.9900 . ?
C15 H15B 0.9900 . ?
C15 C16 1.516(3) . ?
C16 H16A 0.9900 . ?
C16 H16B 0.9900 . ?
C16 N2 1.468(2) . ?
C17 C18 1.384(3) . ?
C17 C22 1.466(3) . ?
C17 N2 1.385(3) . ?
C18 H18 0.9500 . ?
C18 C19 1.406(3) . ?
C19 H19 0.9500 . ?
C19 C20 1.381(3) . ?
C20 C21 1.439(3) . ?
C20 N2 1.388(3) . ?
C21 N1 1.385(3) . ?
C22 C23 1.394(3) . ?
C22 C27 1.405(3) . ?
C23 H23 0.9500 . ?
C23 C24 1.383(3) . ?
C24 H24 0.9500 . ?
C24 C25 1.391(3) . ?
C25 C26 1.387(4) . ?
C25 Cl1 1.739(2) . ?
C26 H26 0.9500 . ?
C26 C27 1.378(3) . ?
C27 H27 0.9500 . ?

loop_
_geom_torsion_atom_site_label_1
_geom_torsion_atom_site_label_2
_geom_torsion_atom_site_label_3
_geom_torsion_atom_site_label_4
_geom_torsion
_geom_torsion_site_symmetry_1
_geom_torsion_site_symmetry_2
_geom_torsion_site_symmetry_3
_geom_torsion_site_symmetry_4
_geom_torsion_publ_flag
C1 C2 C3 C4 177.8(2) . . . . ?
C1 C2 C7 C6 -177.8(2) . . . . ?
C2 C1 N1 C8 87.5(2) . . . . ?
C2 C1 N1 C21 -86.8(3) . . . . ?
C2 C3 C4 C5 0.4(4) . . . . ?
C3 C2 C7 C6 0.7(4) . . . . ?
C3 C4 C5 C6 -0.2(4) . . . . ?
C4 C5 C6 C7 0.3(4) . . . . ?
C5 C6 C7 C2 -0.5(4) . . . . ?
C7 C2 C3 C4 -0.6(4) . . . . ?
C8 C9 C10 C11 -0.1(3) . . . . ?
C8 C13 C14 C15 172.24(19) . . . . ?
C8 C13 C14 C21 -0.1(2) . . . . ?
C9 C8 C13 C12 0.5(3) . . . . ?
C9 C8 C13 C14 -178.81(18) . . . . ?
C9 C8 N1 C1 3.0(3) . . . . ?
C9 C8 N1 C21 178.2(2) . . . . ?
C9 C10 C11 C12 0.4(3) . . . . ?
C10 C11 C12 C13 -0.2(3) . . . . ?
C11 C12 C13 C8 -0.2(3) . . . . ?
C11 C12 C13 C14 178.9(2) . . . . ?
C12 C13 C14 C15 -6.9(4) . . . . ?
C12 C13 C14 C21 -179.2(2) . . . . ?
C13 C8 C9 C10 -0.3(3) . . . . ?
C13 C8 N1 C1 -176.97(17) . . . . ?
C13 C8 N1 C21 -1.8(2) . . . . ?
C13 C14 C15 C16 160.92(19) . . . . ?
C13 C14 C21 C20 174.82(17) . . . . ?
C13 C14 C21 N1 -0.9(2) . . . . ?
C14 C15 C16 N2 42.9(2) . . . . ?
C14 C21 N1 C1 176.71(18) . . . . ?
C14 C21 N1 C8 1.7(2) . . . . ?
C15 C14 C21 C20 1.4(3) . . . . ?
C15 C14 C21 N1 -174.33(17) . . . . ?
C15 C16 N2 C17 147.74(19) . . . . ?
C15 C16 N2 C20 -37.3(3) . . . . ?
C17 C18 C19 C20 0.5(2) . . . . ?
C17 C22 C23 C24 -179.4(2) . . . . ?
C17 C22 C27 C26 -179.7(2) . . . . ?
C18 C17 C22 C23 -142.5(2) . . . . ?
C18 C17 C22 C27 35.7(3) . . . . ?
C18 C17 N2 C16 175.55(19) . . . . ?
C18 C17 N2 C20 0.0(2) . . . . ?
C18 C19 C20 C21 171.2(2) . . . . ?
C18 C19 C20 N2 -0.5(2) . . . . ?
C19 C20 C21 C14 -162.8(2) . . . . ?
C19 C20 C21 N1 12.1(4) . . . . ?
C19 C20 N2 C16 -175.54(18) . . . . ?
C19 C20 N2 C17 0.3(2) . . . . ?
C20 C21 N1 C1 1.2(3) . . . . ?
C20 C21 N1 C8 -173.79(18) . . . . ?
C21 C14 C15 C16 -27.6(3) . . . . ?
C21 C20 N2 C16 10.9(3) . . . . ?
C21 C20 N2 C17 -173.31(16) . . . . ?
C22 C17 C18 C19 -176.97(19) . . . . ?
C22 C17 N2 C16 -7.7(3) . . . . ?
C22 C17 N2 C20 176.78(18) . . . . ?
C22 C23 C24 C25 -1.1(3) . . . . ?
C23 C22 C27 C26 -1.4(3) . . . . ?
C23 C24 C25 C26 -1.2(3) . . . . ?
C23 C24 C25 Cl1 179.84(18) . . . . ?
C24 C25 C26 C27 2.1(3) . . . . ?
C25 C26 C27 C22 -0.8(3) . . . . ?
C27 C22 C23 C24 2.3(3) . . . . ?
Cl1 C25 C26 C27 -178.89(17) . . . . ?
N1 C1 C2 C3 19.5(3) . . . . ?
N1 C1 C2 C7 -162.1(2) . . . . ?
N1 C8 C9 C10 179.70(19) . . . . ?
N1 C8 C13 C12 -179.57(17) . . . . ?
N1 C8 C13 C14 1.2(2) . . . . ?
N2 C17 C18 C19 -0.3(2) . . . . ?
N2 C17 C22 C23 41.5(3) . . . . ?
N2 C17 C22 C27 -140.4(2) . . . . ?
N2 C20 C21 C14 8.4(3) . . . . ?
N2 C20 C21 N1 -176.64(17) . . . . ?
